data_4314823
loop_
_publ_author_name
'Santanu Banerjee'
'John Sheckelton'
'Thomas J. Emge'
'John G. Brennan'

_publ_section_title
;
 Heterometallic Ln/Hg Tellurido Clusters
;
_journal_name_full 'Inorganic Chemistry'
_journal_page_first 1728
_journal_page_last 1732
_journal_paper_doi 10.1021/ic9021189
_journal_volume 49
_journal_year 2010
_chemical_formula_moiety 'C53 H50 N7 Te7 Tm3 Hg, 2(C5 H5 N)'
_chemical_formula_sum 'C63 H60 Hg N9 Te7 Tm3'
_chemical_formula_weight 2543.78
_chemical_name_systematic
; 
 ? 
;
_space_group_IT_number 2
_symmetry_cell_setting triclinic
_symmetry_space_group_name_Hall '-P 1'
_symmetry_space_group_name_H-M 'P -1'
_atom_sites_solution_hydrogens geom
_atom_sites_solution_primary direct
_atom_sites_solution_secondary difmap
_audit_creation_method SHELXL-97
_cell_angle_alpha 94.404(1)
_cell_angle_beta 93.036(1)
_cell_angle_gamma 95.553(1)
_cell_formula_units_Z 2
_cell_length_a 11.8238(6)
_cell_length_b 13.0271(6)
_cell_length_c 22.9005(11)
_cell_measurement_reflns_used 9882
_cell_measurement_temperature 100(2)
_cell_measurement_theta_max 30.49
_cell_measurement_theta_min 2.28
_cell_volume 3494.0(3)
_computing_cell_refinement 'Bruker SMART'
_computing_data_collection 'Bruker SMART'
_computing_data_reduction 'Bruker SAINT'
_computing_molecular_graphics 'Bruker SHELXTL'
_computing_publication_material 'Bruker SHELXTL'
_computing_structure_refinement 'SHELXL-97 (Sheldrick, 2008)'
_computing_structure_solution 'SHELXS-97 (Sheldrick, 2008)'
_diffrn_ambient_temperature 100(2)
_diffrn_measured_fraction_theta_full 0.994
_diffrn_measured_fraction_theta_max 0.994
_diffrn_measurement_device_type 'CCD area detector'
_diffrn_measurement_method 'phi and omega scans'
_diffrn_radiation_monochromator graphite
_diffrn_radiation_source 'fine-focus sealed tube'
_diffrn_radiation_type MoK\a
_diffrn_radiation_wavelength 0.71073
_diffrn_reflns_av_R_equivalents 0.0475
_diffrn_reflns_av_sigmaI/netI 0.0779
_diffrn_reflns_limit_h_max 15
_diffrn_reflns_limit_h_min -15
_diffrn_reflns_limit_k_max 17
_diffrn_reflns_limit_k_min -17
_diffrn_reflns_limit_l_max 29
_diffrn_reflns_limit_l_min -30
_diffrn_reflns_number 36221
_diffrn_reflns_theta_full 28.28
_diffrn_reflns_theta_max 28.28
_diffrn_reflns_theta_min 1.73
_exptl_absorpt_coefficient_mu 8.870
_exptl_absorpt_correction_T_max 0.999
_exptl_absorpt_correction_T_min 0.691
_exptl_absorpt_correction_type multi-scan
_exptl_absorpt_process_details 'Bruker SAINT (SADABS)'
_exptl_crystal_colour red
_exptl_crystal_density_diffrn 2.418
_exptl_crystal_density_method 'not measured'
_exptl_crystal_description lathe
_exptl_crystal_F_000 2304
_exptl_crystal_size_max 0.08
_exptl_crystal_size_mid 0.08
_exptl_crystal_size_min 0.02
_refine_diff_density_max 2.955
_refine_diff_density_min -1.132
_refine_diff_density_rms 0.258
_refine_ls_extinction_method none
_refine_ls_goodness_of_fit_ref 1.003
_refine_ls_hydrogen_treatment constr
_refine_ls_matrix_type full
_refine_ls_number_parameters 685
_refine_ls_number_reflns 17251
_refine_ls_number_restraints 1123
_refine_ls_restrained_S_all 0.982
_refine_ls_R_factor_all 0.0811
_refine_ls_R_factor_gt 0.0481
_refine_ls_shift/su_max 0.001
_refine_ls_shift/su_mean 0.000
_refine_ls_structure_factor_coef Fsqd
_refine_ls_weighting_details 'calc w=1/[\s^2^(Fo^2^)+(0.0400P)^2^+0.0000P] where P=(Fo^2^+2Fc^2^)/3'
_refine_ls_weighting_scheme calc
_refine_ls_wR_factor_gt 0.0916
_refine_ls_wR_factor_ref 0.1019
_reflns_number_gt 12069
_reflns_number_total 17251
_reflns_threshold_expression >2sigma(I)
_cod_data_source_file ic9021189_si_001_1.cif
_cod_data_source_block tmtete
_cod_depositor_comments
;
The following automatic conversions were performed:

'_symmetry_cell_setting' value 'Triclinic' changed to 'triclinic'
according to the built-in table from CIF Core dictionary named
'cif_core.dic' version 2.4.1 from 2010-06-29.

Automatic conversion script
Id: cif_fix_values 1646 2011-03-28 12:23:43Z adriana 
;
_cod_database_code 4314823

loop_
_symmetry_equiv_pos_as_xyz
'x, y, z'
'-x, -y, -z'

loop_
_atom_site_label
_atom_site_type_symbol
_atom_site_fract_x
_atom_site_fract_y
_atom_site_fract_z
_atom_site_U_iso_or_equiv
_atom_site_adp_type
_atom_site_occupancy
_atom_site_symmetry_multiplicity
_atom_site_calc_flag
_atom_site_refinement_flags
_atom_site_disorder_assembly
_atom_site_disorder_group
Hg1 Hg 0.03440(3) 0.04185(3) 0.263575(16) 0.02338(8) Uani 1 1 d U . .
Tm1 Tm -0.20201(3) -0.01356(3) 0.352539(16) 0.01775(8) Uani 1 1 d U . .
Tm2 Tm -0.20141(3) -0.06951(3) 0.168548(17) 0.02055(9) Uani 1 1 d U A .
Tm3 Tm -0.00982(3) -0.23044(3) 0.282381(16) 0.01768(8) Uani 1 1 d U . .
Te1 Te 0.04165(4) -0.04853(4) 0.37154(2) 0.01856(12) Uani 1 1 d U . .
Te2 Te -0.18426(5) 0.12009(4) 0.25195(2) 0.02135(12) Uani 1 1 d U . .
Te3 Te 0.03911(5) -0.12642(4) 0.17374(2) 0.02060(12) Uani 1 1 d U . .
Te4 Te 0.20478(5) 0.18425(4) 0.23568(3) 0.02823(14) Uani 1 1 d U . .
Te5 Te -0.25664(4) -0.20220(4) 0.26746(2) 0.01911(12) Uani 1 1 d U . .
Te6 Te -0.15128(5) 0.16872(4) 0.44431(3) 0.02752(14) Uani 1 1 d U . .
Te7 Te -0.24638(6) -0.24552(5) 0.07167(3) 0.03754(17) Uani 1 1 d DU . .
C1 C 0.1948(8) 0.3059(7) 0.3023(4) 0.0274(17) Uani 1 1 d U . .
C2 C 0.2771(8) 0.3885(7) 0.3087(4) 0.0349(19) Uani 1 1 d U . .
H2 H 0.3399 0.3892 0.2846 0.042 Uiso 1 1 calc R . .
C3 C 0.2702(9) 0.4698(7) 0.3493(4) 0.038(2) Uani 1 1 d U . .
H3 H 0.3286 0.5258 0.3530 0.046 Uiso 1 1 calc R . .
C4 C 0.1819(9) 0.4718(7) 0.3840(5) 0.039(2) Uani 1 1 d U . .
H4 H 0.1779 0.5289 0.4120 0.047 Uiso 1 1 calc R . .
C5 C 0.0962(9) 0.3891(7) 0.3785(4) 0.0334(19) Uani 1 1 d U . .
H5 H 0.0336 0.3905 0.4028 0.040 Uiso 1 1 calc R . .
C6 C 0.1014(8) 0.3060(7) 0.3385(4) 0.0315(18) Uani 1 1 d U . .
H6 H 0.0435 0.2497 0.3351 0.038 Uiso 1 1 calc R . .
C7 C -0.2899(7) 0.2591(6) 0.4366(4) 0.0244(16) Uani 1 1 d U . .
C8 C -0.3156(8) 0.3225(7) 0.4837(4) 0.0338(19) Uani 1 1 d U . .
H8 H -0.2738 0.3219 0.5202 0.041 Uiso 1 1 calc R . .
C9 C -0.4025(8) 0.3884(8) 0.4789(5) 0.040(2) Uani 1 1 d U . .
H9 H -0.4156 0.4351 0.5112 0.048 Uiso 1 1 calc R . .
C10 C -0.4674(8) 0.3852(8) 0.4283(5) 0.037(2) Uani 1 1 d U . .
H10 H -0.5273 0.4284 0.4253 0.045 Uiso 1 1 calc R . .
C11 C -0.4464(8) 0.3194(7) 0.3813(4) 0.0336(19) Uani 1 1 d U . .
H11 H -0.4937 0.3150 0.3462 0.040 Uiso 1 1 calc R . .
C12 C -0.3584(7) 0.2608(6) 0.3851(4) 0.0247(17) Uani 1 1 d U . .
H12 H -0.3424 0.2190 0.3513 0.030 Uiso 1 1 calc R . .
C13A C -0.4107(8) -0.2544(7) 0.0269(6) 0.044(4) Uiso 0.50 1 d PGDU A 1
C14A C -0.4655(9) -0.3504(7) 0.0061(7) 0.056(4) Uiso 0.50 1 d PGDU A 1
H14A H -0.4301 -0.4115 0.0119 0.067 Uiso 0.50 1 calc PR A 1
C15A C -0.5722(9) -0.3571(10) -0.0233(7) 0.068(5) Uiso 0.50 1 d PGDU A 1
H15A H -0.6097 -0.4227 -0.0376 0.081 Uiso 0.50 1 calc PR A 1
C16A C -0.6241(8) -0.2676(12) -0.0319(7) 0.064(4) Uiso 0.50 1 d PGDU A 1
H16A H -0.6970 -0.2722 -0.0520 0.077 Uiso 0.50 1 calc PR A 1
C17A C -0.5692(8) -0.1716(10) -0.0111(7) 0.050(4) Uiso 0.50 1 d PGDU A 1
H17A H -0.6047 -0.1105 -0.0169 0.060 Uiso 0.50 1 calc PR A 1
C18A C -0.4625(8) -0.1650(7) 0.0183(7) 0.037(4) Uiso 0.50 1 d PGDU A 1
H18A H -0.4250 -0.0993 0.0325 0.044 Uiso 0.50 1 calc PR A 1
C13B C -0.4178(6) -0.2649(9) 0.0369(6) 0.049(4) Uiso 0.50 1 d PGDU A 2
C14B C -0.4919(8) -0.3455(9) 0.0535(7) 0.057(4) Uiso 0.50 1 d PGDU A 2
H14B H -0.4636 -0.3966 0.0762 0.068 Uiso 0.50 1 calc PR A 2
C15B C -0.6072(7) -0.3514(11) 0.0368(7) 0.069(5) Uiso 0.50 1 d PGDU A 2
H15B H -0.6579 -0.4065 0.0481 0.083 Uiso 0.50 1 calc PR A 2
C16B C -0.6486(6) -0.2767(12) 0.0036(7) 0.062(4) Uiso 0.50 1 d PGDU A 2
H16B H -0.7274 -0.2807 -0.0078 0.075 Uiso 0.50 1 calc PR A 2
C17B C -0.5745(8) -0.1961(11) -0.0130(7) 0.053(4) Uiso 0.50 1 d PGDU A 2
H17B H -0.6027 -0.1450 -0.0357 0.064 Uiso 0.50 1 calc PR A 2
C18B C -0.4591(8) -0.1902(9) 0.0036(6) 0.034(3) Uiso 0.50 1 d PGDU A 2
H18B H -0.4085 -0.1351 -0.0077 0.041 Uiso 0.50 1 calc PR A 2
N1 N -0.4040(6) -0.0018(5) 0.3626(3) 0.0213(13) Uani 1 1 d U . .
C19 C -0.4487(7) 0.0230(6) 0.4140(4) 0.0233(16) Uani 1 1 d U . .
H19 H -0.4014 0.0250 0.4490 0.028 Uiso 1 1 calc R . .
C20 C -0.5587(7) 0.0457(7) 0.4185(4) 0.0295(18) Uani 1 1 d U . .
H20 H -0.5869 0.0624 0.4558 0.035 Uiso 1 1 calc R . .
C21 C -0.6285(8) 0.0437(7) 0.3674(4) 0.0295(18) Uani 1 1 d U . .
H21 H -0.7050 0.0596 0.3692 0.035 Uiso 1 1 calc R . .
C22 C -0.5848(7) 0.0185(7) 0.3146(4) 0.0277(18) Uani 1 1 d U . .
H22 H -0.6306 0.0168 0.2791 0.033 Uiso 1 1 calc R . .
C23 C -0.4741(7) -0.0041(7) 0.3138(4) 0.0251(17) Uani 1 1 d U . .
H23 H -0.4450 -0.0224 0.2769 0.030 Uiso 1 1 calc R . .
N2 N -0.2390(6) -0.1279(5) 0.4335(3) 0.0212(13) Uani 1 1 d U . .
C24 C -0.3195(7) -0.2101(7) 0.4261(4) 0.0284(18) Uani 1 1 d U . .
H24 H -0.3639 -0.2213 0.3900 0.034 Uiso 1 1 calc R . .
C25 C -0.3400(8) -0.2781(7) 0.4683(4) 0.036(2) Uani 1 1 d U . .
H25 H -0.3974 -0.3347 0.4616 0.043 Uiso 1 1 calc R . .
C26 C -0.2759(8) -0.2622(7) 0.5201(4) 0.0322(19) Uani 1 1 d U . .
H26 H -0.2889 -0.3075 0.5501 0.039 Uiso 1 1 calc R . .
C27 C -0.1929(7) -0.1807(7) 0.5286(4) 0.0264(17) Uani 1 1 d U . .
H27 H -0.1463 -0.1700 0.5640 0.032 Uiso 1 1 calc R . .
C28 C -0.1782(7) -0.1147(6) 0.4849(4) 0.0203(16) Uani 1 1 d U . .
H28 H -0.1222 -0.0569 0.4916 0.024 Uiso 1 1 calc R . .
N3 N -0.4041(6) -0.0474(6) 0.1513(3) 0.0239(14) Uani 1 1 d U . .
C29 C -0.4861(8) -0.1272(7) 0.1556(4) 0.0315(18) Uani 1 1 d U A .
H29 H -0.4632 -0.1935 0.1620 0.038 Uiso 1 1 calc R . .
C30 C -0.6010(8) -0.1155(8) 0.1511(4) 0.036(2) Uani 1 1 d U . .
H30 H -0.6563 -0.1725 0.1539 0.043 Uiso 1 1 calc R A .
C31 C -0.6329(8) -0.0200(8) 0.1424(4) 0.038(2) Uani 1 1 d U A .
H31 H -0.7114 -0.0099 0.1400 0.046 Uiso 1 1 calc R . .
C32 C -0.5522(8) 0.0626(8) 0.1370(4) 0.036(2) Uani 1 1 d U . .
H32 H -0.5734 0.1294 0.1303 0.044 Uiso 1 1 calc R A .
C33 C -0.4378(8) 0.0427(7) 0.1419(4) 0.0322(19) Uani 1 1 d U A .
H33 H -0.3812 0.0983 0.1381 0.039 Uiso 1 1 calc R . .
N4 N -0.1435(6) 0.0466(6) 0.0924(3) 0.0288(15) Uani 1 1 d U . .
C34 C -0.0539(8) 0.1199(7) 0.1046(4) 0.0327(19) Uani 1 1 d U A .
H34 H -0.0264 0.1353 0.1443 0.039 Uiso 1 1 calc R . .
C35 C -0.0019(9) 0.1720(8) 0.0630(5) 0.039(2) Uani 1 1 d U . .
H35 H 0.0619 0.2213 0.0736 0.046 Uiso 1 1 calc R A .
C36 C -0.0415(9) 0.1533(8) 0.0057(5) 0.040(2) Uani 1 1 d U A .
H36 H -0.0066 0.1895 -0.0242 0.048 Uiso 1 1 calc R . .
C37 C -0.1301(9) 0.0831(8) -0.0070(5) 0.041(2) Uani 1 1 d U . .
H37 H -0.1596 0.0685 -0.0465 0.049 Uiso 1 1 calc R A .
C38 C -0.1793(8) 0.0313(8) 0.0371(4) 0.037(2) Uani 1 1 d U A .
H38 H -0.2429 -0.0183 0.0266 0.044 Uiso 1 1 calc R . .
N5 N -0.0296(6) -0.4020(5) 0.2273(3) 0.0268(14) Uani 1 1 d U . .
C39 C -0.1001(8) -0.4099(7) 0.1791(4) 0.0318(18) Uani 1 1 d U . .
H39 H -0.1301 -0.3494 0.1669 0.038 Uiso 1 1 calc R . .
C40 C -0.1308(8) -0.5030(7) 0.1466(5) 0.038(2) Uani 1 1 d U . .
H40 H -0.1799 -0.5060 0.1121 0.045 Uiso 1 1 calc R . .
C41 C -0.0892(9) -0.5918(8) 0.1647(5) 0.044(2) Uani 1 1 d U . .
H41 H -0.1113 -0.6570 0.1437 0.053 Uiso 1 1 calc R . .
C42 C -0.0162(9) -0.5842(7) 0.2130(5) 0.040(2) Uani 1 1 d U . .
H42 H 0.0155 -0.6438 0.2254 0.049 Uiso 1 1 calc R . .
C43 C 0.0114(8) -0.4888(7) 0.2437(4) 0.0331(19) Uani 1 1 d U . .
H43 H 0.0614 -0.4844 0.2779 0.040 Uiso 1 1 calc R . .
N6 N 0.1891(6) -0.2635(5) 0.3026(3) 0.0275(15) Uani 1 1 d U . .
C44 C 0.2411(8) -0.3023(8) 0.2562(5) 0.0364(19) Uani 1 1 d U . .
H44 H 0.1970 -0.3234 0.2206 0.044 Uiso 1 1 calc R . .
C45 C 0.3574(8) -0.3124(8) 0.2585(5) 0.038(2) Uani 1 1 d U . .
H45 H 0.3915 -0.3389 0.2246 0.045 Uiso 1 1 calc R . .
C46 C 0.4220(8) -0.2847(7) 0.3088(5) 0.0351(19) Uani 1 1 d U . .
H46 H 0.5013 -0.2918 0.3107 0.042 Uiso 1 1 calc R . .
C47 C 0.3710(8) -0.2461(7) 0.3574(5) 0.0348(19) Uani 1 1 d U . .
H47 H 0.4143 -0.2268 0.3934 0.042 Uiso 1 1 calc R . .
C48 C 0.2545(7) -0.2357(7) 0.3527(4) 0.0305(18) Uani 1 1 d U . .
H48 H 0.2197 -0.2080 0.3861 0.037 Uiso 1 1 calc R . .
N7 N -0.0641(6) -0.3427(5) 0.3592(3) 0.0232(14) Uani 1 1 d U . .
C49 C -0.1445(7) -0.4236(7) 0.3493(4) 0.0294(18) Uani 1 1 d U . .
H49 H -0.1786 -0.4387 0.3107 0.035 Uiso 1 1 calc R . .
C50 C -0.1802(8) -0.4857(7) 0.3923(4) 0.0335(19) Uani 1 1 d U . .
H50 H -0.2372 -0.5421 0.3833 0.040 Uiso 1 1 calc R . .
C51 C -0.1315(8) -0.4645(7) 0.4482(4) 0.0346(19) Uani 1 1 d U . .
H51 H -0.1543 -0.5057 0.4788 0.041 Uiso 1 1 calc R . .
C52 C -0.0494(8) -0.3827(7) 0.4589(4) 0.0307(18) Uani 1 1 d U . .
H52 H -0.0139 -0.3669 0.4971 0.037 Uiso 1 1 calc R . .
C53 C -0.0185(7) -0.3236(7) 0.4140(4) 0.0244(17) Uani 1 1 d U . .
H53 H 0.0379 -0.2665 0.4223 0.029 Uiso 1 1 calc R . .
N8 N 0.1941(15) 0.5833(14) 0.1307(7) 0.129(4) Uani 1 1 d U . .
C54 C 0.1487(17) 0.6215(16) 0.0846(9) 0.122(4) Uani 1 1 d U . .
H54 H 0.1322 0.6915 0.0888 0.146 Uiso 1 1 calc R . .
C55 C 0.1240(16) 0.5694(15) 0.0320(9) 0.115(4) Uani 1 1 d U . .
H55 H 0.0896 0.6008 0.0003 0.138 Uiso 1 1 calc R . .
C56 C 0.1503(11) 0.4694(10) 0.0257(7) 0.110(4) Uani 1 1 d U . .
H56 H 0.1302 0.4290 -0.0104 0.132 Uiso 1 1 calc R . .
C57 C 0.2057(11) 0.4260(10) 0.0712(7) 0.111(4) Uani 1 1 d RU . .
H57 H 0.2341 0.3603 0.0667 0.134 Uiso 1 1 calc R . .
C58 C 0.2155(17) 0.4838(16) 0.1208(9) 0.122(4) Uani 1 1 d U . .
H58 H 0.2409 0.4516 0.1543 0.147 Uiso 1 1 calc R . .
N9A N 0.5568(13) 0.3171(9) 0.1563(7) 0.068(4) Uiso 0.50 1 d PGU B 1
C59A C 0.5943(14) 0.3349(10) 0.2151(7) 0.056(4) Uiso 0.50 1 d PGU B 1
H59A H 0.6081 0.2784 0.2374 0.068 Uiso 0.50 1 calc PR B 1
C60A C 0.6115(14) 0.4355(12) 0.2413(5) 0.058(4) Uiso 0.50 1 d PGU B 1
H60A H 0.6371 0.4477 0.2814 0.070 Uiso 0.50 1 calc PR B 1
C61A C 0.5912(14) 0.5182(9) 0.2086(7) 0.053(4) Uiso 0.50 1 d PGU B 1
H61A H 0.6029 0.5870 0.2265 0.064 Uiso 0.50 1 calc PR B 1
C62A C 0.5537(14) 0.5004(10) 0.1498(7) 0.062(4) Uiso 0.50 1 d PGU B 1
H62A H 0.5398 0.5569 0.1275 0.074 Uiso 0.50 1 calc PR B 1
C63A C 0.5365(13) 0.3998(12) 0.1237(5) 0.063(4) Uiso 0.50 1 d PGU B 1
H63A H 0.5109 0.3876 0.0835 0.076 Uiso 0.50 1 calc PR B 1
N9B N 0.6675(10) 0.4823(10) 0.2373(6) 0.050(4) Uiso 0.50 1 d PGU C 2
C59B C 0.5926(13) 0.5267(8) 0.2003(7) 0.056(4) Uiso 0.50 1 d PGU C 2
H59B H 0.6032 0.5988 0.1958 0.067 Uiso 0.50 1 calc PR C 2
C60B C 0.5022(11) 0.4655(11) 0.1699(6) 0.053(4) Uiso 0.50 1 d PGU C 2
H60B H 0.4510 0.4959 0.1446 0.064 Uiso 0.50 1 calc PR C 2
C61B C 0.4867(11) 0.3600(11) 0.1766(6) 0.055(4) Uiso 0.50 1 d PGU C 2
H61B H 0.4249 0.3183 0.1558 0.066 Uiso 0.50 1 calc PR C 2
C62B C 0.5616(12) 0.3157(8) 0.2136(7) 0.054(4) Uiso 0.50 1 d PGU C 2
H62B H 0.5510 0.2436 0.2181 0.064 Uiso 0.50 1 calc PR C 2
C63B C 0.6520(11) 0.3768(10) 0.2440(6) 0.049(4) Uiso 0.50 1 d PGU C 2
H63B H 0.7032 0.3465 0.2693 0.058 Uiso 0.50 1 calc PR C 2

loop_
_atom_site_aniso_label
_atom_site_aniso_U_11
_atom_site_aniso_U_22
_atom_site_aniso_U_33
_atom_site_aniso_U_23
_atom_site_aniso_U_13
_atom_site_aniso_U_12
Hg1 0.02420(18) 0.01998(17) 0.02632(19) 0.00422(14) 0.00281(14) 0.00150(13)
Tm1 0.01640(18) 0.01945(19) 0.01780(19) 0.00180(15) 0.00181(14) 0.00314(14)
Tm2 0.02137(19) 0.0217(2) 0.0194(2) 0.00363(16) 0.00272(15) 0.00415(15)
Tm3 0.01800(18) 0.01709(18) 0.0186(2) 0.00314(15) 0.00207(14) 0.00299(14)
Te1 0.0162(3) 0.0187(3) 0.0205(3) 0.0008(2) -0.0007(2) 0.0018(2)
Te2 0.0255(3) 0.0191(3) 0.0209(3) 0.0038(2) 0.0035(2) 0.0062(2)
Te3 0.0219(3) 0.0213(3) 0.0203(3) 0.0051(2) 0.0064(2) 0.0055(2)
Te4 0.0269(3) 0.0217(3) 0.0370(4) 0.0040(3) 0.0097(3) 0.0017(2)
Te5 0.0174(3) 0.0205(3) 0.0196(3) 0.0020(2) 0.0015(2) 0.0022(2)
Te6 0.0296(3) 0.0236(3) 0.0280(3) -0.0020(3) -0.0066(3) 0.0039(2)
Te7 0.0506(4) 0.0342(4) 0.0285(4) -0.0045(3) -0.0059(3) 0.0181(3)
C1 0.036(4) 0.023(3) 0.022(4) 0.007(3) -0.006(3) 0.001(3)
C2 0.037(4) 0.031(4) 0.036(4) 0.005(3) -0.008(3) 0.000(3)
C3 0.046(4) 0.026(4) 0.039(4) 0.005(3) -0.015(3) -0.005(3)
C4 0.057(5) 0.027(4) 0.033(4) 0.006(3) -0.012(3) 0.006(3)
C5 0.048(4) 0.030(4) 0.023(4) 0.006(3) -0.004(3) 0.007(3)
C6 0.042(4) 0.032(4) 0.020(4) 0.004(3) -0.003(3) 0.005(3)
C7 0.025(3) 0.018(3) 0.029(4) -0.002(3) 0.006(3) -0.003(3)
C8 0.031(4) 0.035(4) 0.036(4) -0.001(3) 0.011(3) 0.001(3)
C9 0.036(4) 0.038(4) 0.045(4) -0.004(4) 0.022(3) 0.004(3)
C10 0.032(4) 0.035(4) 0.049(4) 0.005(4) 0.016(3) 0.016(3)
C11 0.036(4) 0.030(4) 0.039(4) 0.013(3) 0.008(3) 0.011(3)
C12 0.025(4) 0.020(3) 0.029(4) 0.002(3) 0.006(3) 0.003(3)
N1 0.020(3) 0.023(3) 0.023(3) 0.008(3) 0.003(2) 0.003(2)
C19 0.024(3) 0.026(4) 0.019(3) 0.005(3) 0.003(3) -0.001(3)
C20 0.029(4) 0.031(4) 0.029(4) 0.002(3) 0.011(3) 0.000(3)
C21 0.026(4) 0.029(4) 0.034(4) 0.001(3) 0.010(3) 0.004(3)
C22 0.023(3) 0.031(4) 0.029(4) 0.001(3) -0.001(3) 0.004(3)
C23 0.022(3) 0.031(4) 0.023(4) 0.001(3) 0.000(3) 0.006(3)
N2 0.022(3) 0.023(3) 0.018(3) 0.003(2) 0.002(2) 0.001(2)
C24 0.027(4) 0.028(4) 0.029(4) 0.004(3) -0.001(3) -0.006(3)
C25 0.031(4) 0.033(4) 0.041(4) 0.009(3) 0.006(3) -0.011(3)
C26 0.029(4) 0.031(4) 0.037(4) 0.009(3) 0.006(3) -0.004(3)
C27 0.020(3) 0.031(4) 0.029(4) 0.005(3) -0.002(3) 0.000(3)
C28 0.015(3) 0.027(4) 0.019(3) -0.001(3) 0.003(3) 0.003(3)
N3 0.025(3) 0.028(3) 0.020(3) 0.002(3) -0.002(2) 0.007(2)
C29 0.028(3) 0.036(4) 0.030(4) 0.005(4) -0.002(3) 0.001(3)
C30 0.031(4) 0.043(4) 0.031(4) -0.006(4) -0.004(3) 0.000(3)
C31 0.030(4) 0.046(4) 0.037(4) -0.002(4) -0.005(4) 0.007(3)
C32 0.034(4) 0.035(4) 0.042(4) 0.005(4) -0.006(4) 0.016(3)
C33 0.029(4) 0.032(4) 0.036(4) 0.002(4) -0.005(3) 0.010(3)
N4 0.030(3) 0.034(3) 0.025(3) 0.009(3) 0.004(3) 0.007(3)
C34 0.037(4) 0.031(4) 0.030(4) 0.006(3) 0.004(3) 0.000(3)
C35 0.040(4) 0.038(4) 0.038(4) 0.006(4) 0.009(3) 0.001(3)
C36 0.049(4) 0.041(4) 0.033(4) 0.015(4) 0.014(4) 0.004(3)
C37 0.049(4) 0.045(4) 0.029(4) 0.010(4) 0.004(4) 0.005(4)
C38 0.037(4) 0.041(4) 0.033(4) 0.013(3) -0.004(3) 0.001(3)
N5 0.030(3) 0.022(3) 0.030(3) 0.003(3) 0.005(3) 0.008(3)
C39 0.038(4) 0.027(4) 0.031(4) -0.001(3) 0.002(3) 0.009(3)
C40 0.040(4) 0.032(4) 0.039(4) -0.007(3) -0.011(4) 0.011(3)
C41 0.055(5) 0.032(4) 0.045(5) -0.001(4) -0.012(4) 0.011(4)
C42 0.054(5) 0.027(4) 0.042(4) -0.002(4) -0.013(4) 0.020(4)
C43 0.040(4) 0.028(3) 0.033(4) -0.001(3) -0.006(3) 0.015(3)
N6 0.026(3) 0.024(3) 0.035(4) 0.008(3) 0.002(3) 0.008(3)
C44 0.033(4) 0.041(4) 0.037(4) 0.010(4) 0.001(3) 0.014(3)
C45 0.032(4) 0.044(4) 0.043(4) 0.018(4) 0.008(3) 0.014(4)
C46 0.022(4) 0.038(4) 0.047(4) 0.013(4) 0.007(3) 0.000(3)
C47 0.026(4) 0.032(4) 0.045(4) 0.003(4) -0.005(3) -0.001(3)
C48 0.025(3) 0.026(4) 0.040(4) 0.000(3) -0.002(3) 0.004(3)
N7 0.026(3) 0.022(3) 0.022(3) 0.006(3) 0.000(3) 0.000(2)
C49 0.027(4) 0.029(4) 0.031(4) 0.005(3) -0.004(3) -0.002(3)
C50 0.037(4) 0.028(4) 0.035(4) 0.009(3) 0.001(3) -0.004(3)
C51 0.040(4) 0.034(4) 0.031(4) 0.012(4) 0.006(3) -0.001(3)
C52 0.036(4) 0.032(4) 0.025(4) 0.005(3) 0.001(3) 0.004(3)
C53 0.025(4) 0.026(4) 0.023(3) 0.005(3) 0.002(3) 0.003(3)
N8 0.155(6) 0.123(6) 0.113(6) -0.002(5) 0.007(5) 0.043(6)
C54 0.144(7) 0.111(6) 0.111(6) -0.004(5) 0.006(6) 0.035(6)
C55 0.136(7) 0.103(6) 0.107(6) -0.001(5) 0.015(6) 0.029(5)
C56 0.127(6) 0.101(6) 0.106(6) 0.005(5) 0.022(5) 0.022(6)
C57 0.125(6) 0.102(6) 0.110(6) 0.006(5) 0.017(6) 0.023(5)
C58 0.140(7) 0.118(6) 0.112(6) 0.004(5) 0.010(6) 0.032(6)

loop_
_atom_type_symbol
_atom_type_description
_atom_type_scat_dispersion_real
_atom_type_scat_dispersion_imag
_atom_type_scat_source
C C 0.0033 0.0016 'International Tables Vol C Tables 4.2.6.8 and 6.1.1.4'
H H 0.0000 0.0000 'International Tables Vol C Tables 4.2.6.8 and 6.1.1.4'
N N 0.0061 0.0033 'International Tables Vol C Tables 4.2.6.8 and 6.1.1.4'
Te Te -0.5308 1.6751 'International Tables Vol C Tables 4.2.6.8 and 6.1.1.4'
Tm Tm -0.3139 5.2483 'International Tables Vol C Tables 4.2.6.8 and 6.1.1.4'
Hg Hg -2.3894 9.2266 'International Tables Vol C Tables 4.2.6.8 and 6.1.1.4'

loop_
_geom_angle_atom_site_label_1
_geom_angle_atom_site_label_2
_geom_angle_atom_site_label_3
_geom_angle
_geom_angle_site_symmetry_1
_geom_angle_site_symmetry_3
_geom_angle_publ_flag
Te4 Hg1 Te1 121.61(2) . . ?
Te4 Hg1 Te2 111.23(2) . . ?
Te1 Hg1 Te2 106.187(18) . . ?
Te4 Hg1 Te3 103.23(2) . . ?
Te1 Hg1 Te3 105.951(19) . . ?
Te2 Hg1 Te3 107.824(19) . . ?
Te4 Hg1 Tm2 126.141(19) . . ?
Te1 Hg1 Tm2 111.989(16) . . ?
Te2 Hg1 Tm2 54.007(14) . . ?
Te3 Hg1 Tm2 54.280(14) . . ?
Te4 Hg1 Tm1 147.092(19) . . ?
Te1 Hg1 Tm1 53.616(13) . . ?
Te2 Hg1 Tm1 53.786(14) . . ?
Te3 Hg1 Tm1 109.270(15) . . ?
Tm2 Hg1 Tm1 72.255(11) . . ?
Te4 Hg1 Tm3 138.872(18) . . ?
Te1 Hg1 Tm3 54.117(14) . . ?
Te2 Hg1 Tm3 108.417(15) . . ?
Te3 Hg1 Tm3 53.315(13) . . ?
Tm2 Hg1 Tm3 71.376(10) . . ?
Tm1 Hg1 Tm3 69.152(10) . . ?
N1 Tm1 N2 79.1(2) . . ?
N1 Tm1 Te1 164.82(16) . . ?
N2 Tm1 Te1 86.43(15) . . ?
N1 Tm1 Te2 95.22(16) . . ?
N2 Tm1 Te2 173.90(15) . . ?
Te1 Tm1 Te2 99.419(18) . . ?
N1 Tm1 Te5 90.10(17) . . ?
N2 Tm1 Te5 87.88(16) . . ?
Te1 Tm1 Te5 93.880(17) . . ?
Te2 Tm1 Te5 89.990(18) . . ?
N1 Tm1 Te6 88.87(17) . . ?
N2 Tm1 Te6 88.67(16) . . ?
Te1 Tm1 Te6 86.293(18) . . ?
Te2 Tm1 Te6 93.405(19) . . ?
Te5 Tm1 Te6 176.53(2) . . ?
N1 Tm1 Hg1 145.38(16) . . ?
N2 Tm1 Hg1 134.59(15) . . ?
Te1 Tm1 Hg1 49.739(13) . . ?
Te2 Tm1 Hg1 50.754(13) . . ?
Te5 Tm1 Hg1 84.479(14) . . ?
Te6 Tm1 Hg1 98.240(16) . . ?
N3 Tm2 N4 92.9(2) . . ?
N3 Tm2 Te2 87.53(17) . . ?
N4 Tm2 Te2 86.83(18) . . ?
N3 Tm2 Te3 170.26(17) . . ?
N4 Tm2 Te3 86.94(17) . . ?
Te2 Tm2 Te3 102.179(19) . . ?
N3 Tm2 Te5 90.31(16) . . ?
N4 Tm2 Te5 175.48(18) . . ?
Te2 Tm2 Te5 90.127(18) . . ?
Te3 Tm2 Te5 90.441(17) . . ?
N3 Tm2 Te7 84.94(17) . . ?
N4 Tm2 Te7 88.11(18) . . ?
Te2 Tm2 Te7 170.71(2) . . ?
Te3 Tm2 Te7 85.320(19) . . ?
Te5 Tm2 Te7 95.34(2) . . ?
N3 Tm2 Hg1 138.29(17) . . ?
N4 Tm2 Hg1 90.49(18) . . ?
Te2 Tm2 Hg1 51.156(13) . . ?
Te3 Tm2 Hg1 51.441(14) . . ?
Te5 Tm2 Hg1 85.000(15) . . ?
Te7 Tm2 Hg1 136.741(18) . . ?
N7 Tm3 N6 88.6(2) . . ?
N7 Tm3 N5 78.8(2) . . ?
N6 Tm3 N5 85.0(2) . . ?
N7 Tm3 Te3 169.52(17) . . ?
N6 Tm3 Te3 93.89(17) . . ?
N5 Tm3 Te3 91.25(17) . . ?
N7 Tm3 Te5 85.95(16) . . ?
N6 Tm3 Te5 174.49(17) . . ?
N5 Tm3 Te5 94.33(17) . . ?
Te3 Tm3 Te5 91.585(18) . . ?
N7 Tm3 Te1 90.88(17) . . ?
N6 Tm3 Te1 85.67(18) . . ?
N5 Tm3 Te1 166.23(17) . . ?
Te3 Tm3 Te1 99.467(18) . . ?
Te5 Tm3 Te1 93.992(17) . . ?
N7 Tm3 Hg1 138.42(17) . . ?
N6 Tm3 Hg1 99.01(17) . . ?
N5 Tm3 Hg1 142.30(17) . . ?
Te3 Tm3 Hg1 51.189(13) . . ?
Te5 Tm3 Hg1 84.876(14) . . ?
Te1 Tm3 Hg1 49.593(13) . . ?
Hg1 Te1 Tm1 76.644(16) . . ?
Hg1 Te1 Tm3 76.290(17) . . ?
Tm1 Te1 Tm3 86.179(17) . . ?
Hg1 Te2 Tm2 74.837(16) . . ?
Hg1 Te2 Tm1 75.461(16) . . ?
Tm2 Te2 Tm1 89.717(18) . . ?
Hg1 Te3 Tm3 75.496(17) . . ?
Hg1 Te3 Tm2 74.279(16) . . ?
Tm3 Te3 Tm2 88.525(17) . . ?
C1 Te4 Hg1 101.2(2) . . ?
Tm3 Te5 Tm1 85.830(17) . . ?
Tm3 Te5 Tm2 88.345(17) . . ?
Tm1 Te5 Tm2 88.917(18) . . ?
C7 Te6 Tm1 106.1(2) . . ?
C13B Te7 C13A 7.8(6) . . ?
C13B Te7 Tm2 112.9(4) . . ?
C13A Te7 Tm2 114.2(3) . . ?
C2 C1 C6 118.8(9) . . ?
C2 C1 Te4 119.9(7) . . ?
C6 C1 Te4 121.2(7) . . ?
C3 C2 C1 121.2(10) . . ?
C3 C2 H2 119.4 . . ?
C1 C2 H2 119.4 . . ?
C4 C3 C2 121.0(10) . . ?
C4 C3 H3 119.5 . . ?
C2 C3 H3 119.5 . . ?
C3 C4 C5 119.4(10) . . ?
C3 C4 H4 120.3 . . ?
C5 C4 H4 120.3 . . ?
C6 C5 C4 120.8(10) . . ?
C6 C5 H5 119.6 . . ?
C4 C5 H5 119.6 . . ?
C5 C6 C1 118.7(9) . . ?
C5 C6 H6 120.6 . . ?
C1 C6 H6 120.6 . . ?
C8 C7 C12 116.0(8) . . ?
C8 C7 Te6 119.9(7) . . ?
C12 C7 Te6 124.0(6) . . ?
C7 C8 C9 121.3(10) . . ?
C7 C8 H8 119.3 . . ?
C9 C8 H8 119.3 . . ?
C10 C9 C8 119.9(10) . . ?
C10 C9 H9 120.1 . . ?
C8 C9 H9 120.1 . . ?
C9 C10 C11 119.9(9) . . ?
C9 C10 H10 120.1 . . ?
C11 C10 H10 120.1 . . ?
C12 C11 C10 119.8(10) . . ?
C12 C11 H11 120.1 . . ?
C10 C11 H11 120.1 . . ?
C11 C12 C7 122.9(9) . . ?
C11 C12 H12 118.6 . . ?
C7 C12 H12 118.6 . . ?
C14A C13A C18A 120.0 . . ?
C14A C13A Te7 119.5(3) . . ?
C18A C13A Te7 120.5(3) . . ?
C13A C14A C15A 120.0 . . ?
C13A C14A H14A 120.0 . . ?
C15A C14A H14A 120.0 . . ?
C16A C15A C14A 120.0 . . ?
C16A C15A H15A 120.0 . . ?
C14A C15A H15A 120.0 . . ?
C15A C16A C17A 120.0 . . ?
C15A C16A H16A 120.0 . . ?
C17A C16A H16A 120.0 . . ?
C18A C17A C16A 120.0 . . ?
C18A C17A H17A 120.0 . . ?
C16A C17A H17A 120.0 . . ?
C17A C18A C13A 120.0 . . ?
C17A C18A H18A 120.0 . . ?
C13A C18A H18A 120.0 . . ?
C14B C13B C18B 120.0 . . ?
C14B C13B Te7 119.6(3) . . ?
C18B C13B Te7 119.9(3) . . ?
C15B C14B C13B 120.0 . . ?
C15B C14B H14B 120.0 . . ?
C13B C14B H14B 120.0 . . ?
C16B C15B C14B 120.0 . . ?
C16B C15B H15B 120.0 . . ?
C14B C15B H15B 120.0 . . ?
C15B C16B C17B 120.0 . . ?
C15B C16B H16B 120.0 . . ?
C17B C16B H16B 120.0 . . ?
C18B C17B C16B 120.0 . . ?
C18B C17B H17B 120.0 . . ?
C16B C17B H17B 120.0 . . ?
C17B C18B C13B 120.0 . . ?
C17B C18B H18B 120.0 . . ?
C13B C18B H18B 120.0 . . ?
C19 N1 C23 116.5(7) . . ?
C19 N1 Tm1 123.4(6) . . ?
C23 N1 Tm1 119.3(6) . . ?
N1 C19 C20 123.5(8) . . ?
N1 C19 H19 118.3 . . ?
C20 C19 H19 118.3 . . ?
C19 C20 C21 118.7(8) . . ?
C19 C20 H20 120.7 . . ?
C21 C20 H20 120.7 . . ?
C22 C21 C20 118.9(8) . . ?
C22 C21 H21 120.6 . . ?
C20 C21 H21 120.6 . . ?
C21 C22 C23 118.9(9) . . ?
C21 C22 H22 120.5 . . ?
C23 C22 H22 120.5 . . ?
N1 C23 C22 123.5(8) . . ?
N1 C23 H23 118.2 . . ?
C22 C23 H23 118.2 . . ?
C28 N2 C24 116.6(7) . . ?
C28 N2 Tm1 122.4(5) . . ?
C24 N2 Tm1 120.9(6) . . ?
N2 C24 C25 123.3(9) . . ?
N2 C24 H24 118.3 . . ?
C25 C24 H24 118.3 . . ?
C26 C25 C24 118.3(9) . . ?
C26 C25 H25 120.8 . . ?
C24 C25 H25 120.8 . . ?
C25 C26 C27 119.8(9) . . ?
C25 C26 H26 120.1 . . ?
C27 C26 H26 120.1 . . ?
C26 C27 C28 118.8(9) . . ?
C26 C27 H27 120.6 . . ?
C28 C27 H27 120.6 . . ?
N2 C28 C27 123.1(8) . . ?
N2 C28 H28 118.5 . . ?
C27 C28 H28 118.5 . . ?
C33 N3 C29 117.5(8) . . ?
C33 N3 Tm2 121.3(6) . . ?
C29 N3 Tm2 121.1(6) . . ?
N3 C29 C30 122.7(9) . . ?
N3 C29 H29 118.6 . . ?
C30 C29 H29 118.6 . . ?
C31 C30 C29 118.2(9) . . ?
C31 C30 H30 120.9 . . ?
C29 C30 H30 120.9 . . ?
C30 C31 C32 120.8(9) . . ?
C30 C31 H31 119.6 . . ?
C32 C31 H31 119.6 . . ?
C31 C32 C33 116.7(9) . . ?
C31 C32 H32 121.7 . . ?
C33 C32 H32 121.7 . . ?
N3 C33 C32 124.2(9) . . ?
N3 C33 H33 117.9 . . ?
C32 C33 H33 117.9 . . ?
C38 N4 C34 115.3(8) . . ?
C38 N4 Tm2 124.1(6) . . ?
C34 N4 Tm2 119.3(6) . . ?
C35 C34 N4 123.3(9) . . ?
C35 C34 H34 118.3 . . ?
N4 C34 H34 118.3 . . ?
C34 C35 C36 119.6(10) . . ?
C34 C35 H35 120.2 . . ?
C36 C35 H35 120.2 . . ?
C37 C36 C35 118.0(10) . . ?
C37 C36 H36 121.0 . . ?
C35 C36 H36 121.0 . . ?
C36 C37 C38 120.1(10) . . ?
C36 C37 H37 119.9 . . ?
C38 C37 H37 119.9 . . ?
N4 C38 C37 123.7(10) . . ?
N4 C38 H38 118.2 . . ?
C37 C38 H38 118.2 . . ?
C39 N5 C43 117.7(8) . . ?
C39 N5 Tm3 114.5(6) . . ?
C43 N5 Tm3 127.4(6) . . ?
N5 C39 C40 122.3(9) . . ?
N5 C39 H39 118.8 . . ?
C40 C39 H39 118.8 . . ?
C39 C40 C41 119.2(9) . . ?
C39 C40 H40 120.4 . . ?
C41 C40 H40 120.4 . . ?
C42 C41 C40 119.0(10) . . ?
C42 C41 H41 120.5 . . ?
C40 C41 H41 120.5 . . ?
C41 C42 C43 119.1(9) . . ?
C41 C42 H42 120.4 . . ?
C43 C42 H42 120.4 . . ?
N5 C43 C42 122.7(9) . . ?
N5 C43 H43 118.6 . . ?
C42 C43 H43 118.6 . . ?
C44 N6 C48 117.2(8) . . ?
C44 N6 Tm3 115.2(6) . . ?
C48 N6 Tm3 127.1(6) . . ?
N6 C44 C45 122.1(10) . . ?
N6 C44 H44 118.9 . . ?
C45 C44 H44 118.9 . . ?
C46 C45 C44 120.3(10) . . ?
C46 C45 H45 119.9 . . ?
C44 C45 H45 119.9 . . ?
C45 C46 C47 119.0(9) . . ?
C45 C46 H46 120.5 . . ?
C47 C46 H46 120.5 . . ?
C46 C47 C48 118.8(9) . . ?
C46 C47 H47 120.6 . . ?
C48 C47 H47 120.6 . . ?
N6 C48 C47 122.7(9) . . ?
N6 C48 H48 118.7 . . ?
C47 C48 H48 118.7 . . ?
C53 N7 C49 116.6(7) . . ?
C53 N7 Tm3 121.2(6) . . ?
C49 N7 Tm3 122.1(6) . . ?
N7 C49 C50 123.4(9) . . ?
N7 C49 H49 118.3 . . ?
C50 C49 H49 118.3 . . ?
C51 C50 C49 118.6(9) . . ?
C51 C50 H50 120.7 . . ?
C49 C50 H50 120.7 . . ?
C52 C51 C50 118.6(9) . . ?
C52 C51 H51 120.7 . . ?
C50 C51 H51 120.7 . . ?
C51 C52 C53 119.7(9) . . ?
C51 C52 H52 120.2 . . ?
C53 C52 H52 120.2 . . ?
N7 C53 C52 123.0(8) . . ?
N7 C53 H53 118.5 . . ?
C52 C53 H53 118.5 . . ?
C54 N8 C58 113.6(19) . . ?
N8 C54 C55 125(2) . . ?
N8 C54 H54 117.5 . . ?
C55 C54 H54 117.5 . . ?
C54 C55 C56 117(2) . . ?
C54 C55 H55 121.4 . . ?
C56 C55 H55 121.4 . . ?
C55 C56 C57 120.9(12) . . ?
C55 C56 H56 119.5 . . ?
C57 C56 H56 119.5 . . ?
C58 C57 C56 114.0(12) . . ?
C58 C57 H57 123.0 . . ?
C56 C57 H57 123.0 . . ?
C57 C58 N8 128(2) . . ?
C57 C58 H58 115.8 . . ?
N8 C58 H58 115.8 . . ?
C59A N9A C63A 120.0 . . ?
N9A C59A C60A 120.0 . . ?
N9A C59A H59A 120.0 . . ?
C60A C59A H59A 120.0 . . ?
C61A C60A C59A 120.0 . . ?
C61A C60A H60A 120.0 . . ?
C59A C60A H60A 120.0 . . ?
C60A C61A C62A 120.0 . . ?
C60A C61A H61A 120.0 . . ?
C62A C61A H61A 120.0 . . ?
C63A C62A C61A 120.0 . . ?
C63A C62A H62A 120.0 . . ?
C61A C62A H62A 120.0 . . ?
C62A C63A N9A 120.0 . . ?
C62A C63A H63A 120.0 . . ?
N9A C63A H63A 120.0 . . ?
C59B N9B C63B 120.0 . . ?
N9B C59B C60B 120.0 . . ?
N9B C59B H59B 120.0 . . ?
C60B C59B H59B 120.0 . . ?
C61B C60B C59B 120.0 . . ?
C61B C60B H60B 120.0 . . ?
C59B C60B H60B 120.0 . . ?
C62B C61B C60B 120.0 . . ?
C62B C61B H61B 120.0 . . ?
C60B C61B H61B 120.0 . . ?
C63B C62B C61B 120.0 . . ?
C63B C62B H62B 120.0 . . ?
C61B C62B H62B 120.0 . . ?
C62B C63B N9B 120.0 . . ?
C62B C63B H63B 120.0 . . ?
N9B C63B H63B 120.0 . . ?

loop_
_geom_bond_atom_site_label_1
_geom_bond_atom_site_label_2
_geom_bond_distance
_geom_bond_site_symmetry_2
_geom_bond_publ_flag
Hg1 Te4 2.7391(7) . ?
Hg1 Te1 2.8196(7) . ?
Hg1 Te2 2.8762(6) . ?
Hg1 Te3 2.8955(7) . ?
Hg1 Tm2 3.5643(5) . ?
Hg1 Tm1 3.5950(5) . ?
Hg1 Tm3 3.5974(5) . ?
Tm1 N1 2.430(7) . ?
Tm1 N2 2.496(7) . ?
Tm1 Te1 2.9746(6) . ?
Tm1 Te2 2.9964(7) . ?
Tm1 Te5 3.0126(7) . ?
Tm1 Te6 3.0396(7) . ?
Tm2 N3 2.456(7) . ?
Tm2 N4 2.477(7) . ?
Tm2 Te2 2.9878(7) . ?
Tm2 Te3 3.0062(7) . ?
Tm2 Te5 3.0140(7) . ?
Tm2 Te7 3.0528(8) . ?
Tm3 N7 2.444(7) . ?
Tm3 N6 2.458(7) . ?
Tm3 N5 2.464(7) . ?
Tm3 Te3 2.9798(7) . ?
Tm3 Te5 2.9817(6) . ?
Tm3 Te1 3.0002(7) . ?
Te4 C1 2.130(9) . ?
Te6 C7 2.116(9) . ?
Te7 C13B 2.123(7) . ?
Te7 C13A 2.137(7) . ?
C1 C2 1.373(12) . ?
C1 C6 1.415(13) . ?
C2 C3 1.364(13) . ?
C2 H2 0.9500 . ?
C3 C4 1.346(14) . ?
C3 H3 0.9500 . ?
C4 C5 1.400(13) . ?
C4 H4 0.9500 . ?
C5 C6 1.371(13) . ?
C5 H5 0.9500 . ?
C6 H6 0.9500 . ?
C7 C8 1.373(12) . ?
C7 C12 1.398(12) . ?
C8 C9 1.407(13) . ?
C8 H8 0.9500 . ?
C9 C10 1.350(14) . ?
C9 H9 0.9500 . ?
C10 C11 1.373(13) . ?
C10 H10 0.9500 . ?
C11 C12 1.352(12) . ?
C11 H11 0.9500 . ?
C12 H12 0.9500 . ?
C13A C14A 1.3900 . ?
C13A C18A 1.3900 . ?
C14A C15A 1.3900 . ?
C14A H14A 0.9500 . ?
C15A C16A 1.3900 . ?
C15A H15A 0.9500 . ?
C16A C17A 1.3900 . ?
C16A H16A 0.9500 . ?
C17A C18A 1.3900 . ?
C17A H17A 0.9500 . ?
C18A H18A 0.9500 . ?
C13B C14B 1.3900 . ?
C13B C18B 1.3900 . ?
C14B C15B 1.3900 . ?
C14B H14B 0.9500 . ?
C15B C16B 1.3900 . ?
C15B H15B 0.9500 . ?
C16B C17B 1.3900 . ?
C16B H16B 0.9500 . ?
C17B C18B 1.3900 . ?
C17B H17B 0.9500 . ?
C18B H18B 0.9500 . ?
N1 C19 1.346(10) . ?
N1 C23 1.352(10) . ?
C19 C20 1.368(11) . ?
C19 H19 0.9500 . ?
C20 C21 1.393(13) . ?
C20 H20 0.9500 . ?
C21 C22 1.370(12) . ?
C21 H21 0.9500 . ?
C22 C23 1.370(11) . ?
C22 H22 0.9500 . ?
C23 H23 0.9500 . ?
N2 C28 1.337(10) . ?
N2 C24 1.356(10) . ?
C24 C25 1.375(12) . ?
C24 H24 0.9500 . ?
C25 C26 1.363(13) . ?
C25 H25 0.9500 . ?
C26 C27 1.368(12) . ?
C26 H26 0.9500 . ?
C27 C28 1.376(11) . ?
C27 H27 0.9500 . ?
C28 H28 0.9500 . ?
N3 C33 1.305(11) . ?
N3 C29 1.363(11) . ?
C29 C30 1.382(12) . ?
C29 H29 0.9500 . ?
C30 C31 1.359(13) . ?
C30 H30 0.9500 . ?
C31 C32 1.384(14) . ?
C31 H31 0.9500 . ?
C32 C33 1.403(12) . ?
C32 H32 0.9500 . ?
C33 H33 0.9500 . ?
N4 C38 1.308(12) . ?
N4 C34 1.358(11) . ?
C34 C35 1.350(13) . ?
C34 H34 0.9500 . ?
C35 C36 1.367(14) . ?
C35 H35 0.9500 . ?
C36 C37 1.326(14) . ?
C36 H36 0.9500 . ?
C37 C38 1.380(13) . ?
C37 H37 0.9500 . ?
C38 H38 0.9500 . ?
N5 C39 1.339(11) . ?
N5 C43 1.344(10) . ?
C39 C40 1.380(12) . ?
C39 H39 0.9500 . ?
C40 C41 1.384(13) . ?
C40 H40 0.9500 . ?
C41 C42 1.357(13) . ?
C41 H41 0.9500 . ?
C42 C43 1.383(13) . ?
C42 H42 0.9500 . ?
C43 H43 0.9500 . ?
N6 C44 1.347(12) . ?
N6 C48 1.354(11) . ?
C44 C45 1.393(12) . ?
C44 H44 0.9500 . ?
C45 C46 1.354(14) . ?
C45 H45 0.9500 . ?
C46 C47 1.377(13) . ?
C46 H46 0.9500 . ?
C47 C48 1.397(12) . ?
C47 H47 0.9500 . ?
C48 H48 0.9500 . ?
N7 C53 1.335(10) . ?
N7 C49 1.346(11) . ?
C49 C50 1.379(12) . ?
C49 H49 0.9500 . ?
C50 C51 1.373(13) . ?
C50 H50 0.9500 . ?
C51 C52 1.367(13) . ?
C51 H51 0.9500 . ?
C52 C53 1.376(12) . ?
C52 H52 0.9500 . ?
C53 H53 0.9500 . ?
N8 C54 1.31(2) . ?
N8 C58 1.35(2) . ?
C54 C55 1.34(2) . ?
C54 H54 0.9500 . ?
C55 C56 1.37(2) . ?
C55 H55 0.9500 . ?
C56 C57 1.3870 . ?
C56 H56 0.9500 . ?
C57 C58 1.31(2) . ?
C57 H57 0.9500 . ?
C58 H58 0.9500 . ?
N9A C59A 1.3900 . ?
N9A C63A 1.3900 . ?
C59A C60A 1.3900 . ?
C59A H59A 0.9500 . ?
C60A C61A 1.3900 . ?
C60A H60A 0.9500 . ?
C61A C62A 1.3900 . ?
C61A H61A 0.9500 . ?
C62A C63A 1.3900 . ?
C62A H62A 0.9500 . ?
C63A H63A 0.9500 . ?
N9B C59B 1.3900 . ?
N9B C63B 1.3900 . ?
C59B C60B 1.3900 . ?
C59B H59B 0.9500 . ?
C60B C61B 1.3900 . ?
C60B H60B 0.9500 . ?
C61B C62B 1.3900 . ?
C61B H61B 0.9500 . ?
C62B C63B 1.3900 . ?
C62B H62B 0.9500 . ?
C63B H63B 0.9500 . ?

loop_
_geom_torsion_atom_site_label_1
_geom_torsion_atom_site_label_2
_geom_torsion_atom_site_label_3
_geom_torsion_atom_site_label_4
_geom_torsion
_geom_torsion_site_symmetry_1
_geom_torsion_site_symmetry_2
_geom_torsion_site_symmetry_3
_geom_torsion_site_symmetry_4
_geom_torsion_publ_flag
Te4 Hg1 Tm1 N1 84.6(3) . . . . ?
Te1 Hg1 Tm1 N1 178.0(3) . . . . ?
Te2 Hg1 Tm1 N1 12.4(3) . . . . ?
Te3 Hg1 Tm1 N1 -86.0(3) . . . . ?
Tm2 Hg1 Tm1 N1 -45.6(3) . . . . ?
Tm3 Hg1 Tm1 N1 -121.9(3) . . . . ?
Te4 Hg1 Tm1 N2 -111.7(2) . . . . ?
Te1 Hg1 Tm1 N2 -18.3(2) . . . . ?
Te2 Hg1 Tm1 N2 176.0(2) . . . . ?
Te3 Hg1 Tm1 N2 77.6(2) . . . . ?
Tm2 Hg1 Tm1 N2 118.1(2) . . . . ?
Tm3 Hg1 Tm1 N2 41.8(2) . . . . ?
Te4 Hg1 Tm1 Te1 -93.42(4) . . . . ?
Te2 Hg1 Tm1 Te1 -165.64(2) . . . . ?
Te3 Hg1 Tm1 Te1 95.97(2) . . . . ?
Tm2 Hg1 Tm1 Te1 136.396(18) . . . . ?
Tm3 Hg1 Tm1 Te1 60.102(16) . . . . ?
Te4 Hg1 Tm1 Te2 72.22(4) . . . . ?
Te1 Hg1 Tm1 Te2 165.64(2) . . . . ?
Te3 Hg1 Tm1 Te2 -98.39(2) . . . . ?
Tm2 Hg1 Tm1 Te2 -57.963(16) . . . . ?
Tm3 Hg1 Tm1 Te2 -134.258(18) . . . . ?
Te4 Hg1 Tm1 Te5 166.74(3) . . . . ?
Te1 Hg1 Tm1 Te5 -99.843(19) . . . . ?
Te2 Hg1 Tm1 Te5 94.52(2) . . . . ?
Te3 Hg1 Tm1 Te5 -3.872(19) . . . . ?
Tm2 Hg1 Tm1 Te5 36.554(13) . . . . ?
Tm3 Hg1 Tm1 Te5 -39.741(13) . . . . ?
Te4 Hg1 Tm1 Te6 -15.44(4) . . . . ?
Te1 Hg1 Tm1 Te6 77.98(2) . . . . ?
Te2 Hg1 Tm1 Te6 -87.66(2) . . . . ?
Te3 Hg1 Tm1 Te6 173.950(18) . . . . ?
Tm2 Hg1 Tm1 Te6 -145.624(16) . . . . ?
Tm3 Hg1 Tm1 Te6 138.081(16) . . . . ?
Te4 Hg1 Tm2 N3 -100.7(2) . . . . ?
Te1 Hg1 Tm2 N3 85.1(2) . . . . ?
Te2 Hg1 Tm2 N3 -9.4(2) . . . . ?
Te3 Hg1 Tm2 N3 179.4(2) . . . . ?
Tm1 Hg1 Tm2 N3 48.3(2) . . . . ?
Tm3 Hg1 Tm2 N3 121.7(2) . . . . ?
Te4 Hg1 Tm2 N4 -5.83(17) . . . . ?
Te1 Hg1 Tm2 N4 -179.97(17) . . . . ?
Te2 Hg1 Tm2 N4 85.54(17) . . . . ?
Te3 Hg1 Tm2 N4 -85.69(17) . . . . ?
Tm1 Hg1 Tm2 N4 143.24(17) . . . . ?
Tm3 Hg1 Tm2 N4 -143.40(17) . . . . ?
Te4 Hg1 Tm2 Te2 -91.37(3) . . . . ?
Te1 Hg1 Tm2 Te2 94.49(2) . . . . ?
Te3 Hg1 Tm2 Te2 -171.23(2) . . . . ?
Tm1 Hg1 Tm2 Te2 57.707(16) . . . . ?
Tm3 Hg1 Tm2 Te2 131.060(17) . . . . ?
Te4 Hg1 Tm2 Te3 79.86(2) . . . . ?
Te1 Hg1 Tm2 Te3 -94.28(2) . . . . ?
Te2 Hg1 Tm2 Te3 171.23(2) . . . . ?
Tm1 Hg1 Tm2 Te3 -131.065(17) . . . . ?
Tm3 Hg1 Tm2 Te3 -57.713(15) . . . . ?
Te4 Hg1 Tm2 Te5 174.43(2) . . . . ?
Te1 Hg1 Tm2 Te5 0.285(19) . . . . ?
Te2 Hg1 Tm2 Te5 -94.205(19) . . . . ?
Te3 Hg1 Tm2 Te5 94.567(19) . . . . ?
Tm1 Hg1 Tm2 Te5 -36.498(13) . . . . ?
Tm3 Hg1 Tm2 Te5 36.855(13) . . . . ?
Te4 Hg1 Tm2 Te7 81.94(3) . . . . ?
Te1 Hg1 Tm2 Te7 -92.21(3) . . . . ?
Te2 Hg1 Tm2 Te7 173.30(3) . . . . ?
Te3 Hg1 Tm2 Te7 2.08(3) . . . . ?
Tm1 Hg1 Tm2 Te7 -128.99(3) . . . . ?
Tm3 Hg1 Tm2 Te7 -55.64(3) . . . . ?
Te4 Hg1 Tm3 N7 120.6(2) . . . . ?
Te1 Hg1 Tm3 N7 21.7(2) . . . . ?
Te2 Hg1 Tm3 N7 -75.3(2) . . . . ?
Te3 Hg1 Tm3 N7 -174.2(2) . . . . ?
Tm2 Hg1 Tm3 N7 -115.3(2) . . . . ?
Tm1 Hg1 Tm3 N7 -37.8(2) . . . . ?
Te4 Hg1 Tm3 N6 22.53(19) . . . . ?
Te1 Hg1 Tm3 N6 -76.38(19) . . . . ?
Te2 Hg1 Tm3 N6 -173.38(19) . . . . ?
Te3 Hg1 Tm3 N6 87.75(19) . . . . ?
Tm2 Hg1 Tm3 N6 146.61(19) . . . . ?
Tm1 Hg1 Tm3 N6 -135.86(19) . . . . ?
Te4 Hg1 Tm3 N5 -71.0(3) . . . . ?
Te1 Hg1 Tm3 N5 -169.9(3) . . . . ?
Te2 Hg1 Tm3 N5 93.1(3) . . . . ?
Te3 Hg1 Tm3 N5 -5.7(3) . . . . ?
Tm2 Hg1 Tm3 N5 53.1(3) . . . . ?
Tm1 Hg1 Tm3 N5 130.7(3) . . . . ?
Te4 Hg1 Tm3 Te3 -65.22(3) . . . . ?
Te1 Hg1 Tm3 Te3 -164.13(2) . . . . ?
Te2 Hg1 Tm3 Te3 98.87(2) . . . . ?
Tm2 Hg1 Tm3 Te3 58.856(16) . . . . ?
Tm1 Hg1 Tm3 Te3 136.392(17) . . . . ?
Te4 Hg1 Tm3 Te5 -161.41(3) . . . . ?
Te1 Hg1 Tm3 Te5 99.680(19) . . . . ?
Te2 Hg1 Tm3 Te5 2.69(2) . . . . ?
Te3 Hg1 Tm3 Te5 -96.187(19) . . . . ?
Tm2 Hg1 Tm3 Te5 -37.330(14) . . . . ?
Tm1 Hg1 Tm3 Te5 40.206(14) . . . . ?
Te4 Hg1 Tm3 Te1 98.91(3) . . . . ?
Te2 Hg1 Tm3 Te1 -96.99(2) . . . . ?
Te3 Hg1 Tm3 Te1 164.13(2) . . . . ?
Tm2 Hg1 Tm3 Te1 -137.010(17) . . . . ?
Tm1 Hg1 Tm3 Te1 -59.474(15) . . . . ?
Te4 Hg1 Te1 Tm1 140.45(2) . . . . ?
Te2 Hg1 Te1 Tm1 12.026(19) . . . . ?
Te3 Hg1 Te1 Tm1 -102.460(18) . . . . ?
Tm2 Hg1 Te1 Tm1 -45.104(17) . . . . ?
Tm3 Hg1 Te1 Tm1 -89.279(15) . . . . ?
Te4 Hg1 Te1 Tm3 -130.27(2) . . . . ?
Te2 Hg1 Te1 Tm3 101.305(18) . . . . ?
Te3 Hg1 Te1 Tm3 -13.181(18) . . . . ?
Tm2 Hg1 Te1 Tm3 44.175(16) . . . . ?
Tm1 Hg1 Te1 Tm3 89.279(15) . . . . ?
N1 Tm1 Te1 Hg1 -175.7(6) . . . . ?
N2 Tm1 Te1 Hg1 167.04(16) . . . . ?
Te2 Tm1 Te1 Hg1 -11.227(18) . . . . ?
Te5 Tm1 Te1 Hg1 79.408(17) . . . . ?
Te6 Tm1 Te1 Hg1 -104.069(18) . . . . ?
N1 Tm1 Te1 Tm3 107.5(6) . . . . ?
N2 Tm1 Te1 Tm3 90.23(16) . . . . ?
Te2 Tm1 Te1 Tm3 -88.030(18) . . . . ?
Te5 Tm1 Te1 Tm3 2.604(18) . . . . ?
Te6 Tm1 Te1 Tm3 179.128(18) . . . . ?
Hg1 Tm1 Te1 Tm3 -76.804(16) . . . . ?
N7 Tm3 Te1 Hg1 -165.80(16) . . . . ?
N6 Tm3 Te1 Hg1 105.71(17) . . . . ?
N5 Tm3 Te1 Hg1 153.1(7) . . . . ?
Te3 Tm3 Te1 Hg1 12.473(17) . . . . ?
Te5 Tm3 Te1 Hg1 -79.805(17) . . . . ?
N7 Tm3 Te1 Tm1 -88.63(16) . . . . ?
N6 Tm3 Te1 Tm1 -177.12(17) . . . . ?
N5 Tm3 Te1 Tm1 -129.7(7) . . . . ?
Te3 Tm3 Te1 Tm1 89.646(18) . . . . ?
Te5 Tm3 Te1 Tm1 -2.632(18) . . . . ?
Hg1 Tm3 Te1 Tm1 77.173(15) . . . . ?
Te4 Hg1 Te2 Tm2 119.99(2) . . . . ?
Te1 Hg1 Te2 Tm2 -105.726(19) . . . . ?
Te3 Hg1 Te2 Tm2 7.473(18) . . . . ?
Tm1 Hg1 Te2 Tm2 -93.727(16) . . . . ?
Tm3 Hg1 Te2 Tm2 -48.861(16) . . . . ?
Te4 Hg1 Te2 Tm1 -146.29(2) . . . . ?
Te1 Hg1 Te2 Tm1 -12.000(19) . . . . ?
Te3 Hg1 Te2 Tm1 101.200(18) . . . . ?
Tm2 Hg1 Te2 Tm1 93.727(16) . . . . ?
Tm3 Hg1 Te2 Tm1 44.866(16) . . . . ?
N3 Tm2 Te2 Hg1 173.78(16) . . . . ?
N4 Tm2 Te2 Hg1 -93.18(17) . . . . ?
Te3 Tm2 Te2 Hg1 -7.008(17) . . . . ?
Te5 Tm2 Te2 Hg1 83.471(16) . . . . ?
Te7 Tm2 Te2 Hg1 -150.34(13) . . . . ?
N3 Tm2 Te2 Tm1 98.77(16) . . . . ?
N4 Tm2 Te2 Tm1 -168.19(17) . . . . ?
Te3 Tm2 Te2 Tm1 -82.011(18) . . . . ?
Te5 Tm2 Te2 Tm1 8.468(17) . . . . ?
Te7 Tm2 Te2 Tm1 134.65(13) . . . . ?
Hg1 Tm2 Te2 Tm1 -75.003(15) . . . . ?
N1 Tm1 Te2 Hg1 -172.97(17) . . . . ?
N2 Tm1 Te2 Hg1 -152.4(15) . . . . ?
Te1 Tm1 Te2 Hg1 11.060(18) . . . . ?
Te5 Tm1 Te2 Hg1 -82.871(16) . . . . ?
Te6 Tm1 Te2 Hg1 97.862(18) . . . . ?
N1 Tm1 Te2 Tm2 -98.57(17) . . . . ?
N2 Tm1 Te2 Tm2 -78.0(15) . . . . ?
Te1 Tm1 Te2 Tm2 85.459(18) . . . . ?
Te5 Tm1 Te2 Tm2 -8.472(17) . . . . ?
Te6 Tm1 Te2 Tm2 172.261(18) . . . . ?
Hg1 Tm1 Te2 Tm2 74.399(15) . . . . ?
Te4 Hg1 Te3 Tm3 142.159(19) . . . . ?
Te1 Hg1 Te3 Tm3 13.319(18) . . . . ?
Te2 Hg1 Te3 Tm3 -100.038(18) . . . . ?
Tm2 Hg1 Te3 Tm3 -92.591(15) . . . . ?
Tm1 Hg1 Te3 Tm3 -43.064(16) . . . . ?
Te4 Hg1 Te3 Tm2 -125.250(19) . . . . ?
Te1 Hg1 Te3 Tm2 105.910(18) . . . . ?
Te2 Hg1 Te3 Tm2 -7.447(18) . . . . ?
Tm1 Hg1 Te3 Tm2 49.527(16) . . . . ?
Tm3 Hg1 Te3 Tm2 92.591(15) . . . . ?
N7 Tm3 Te3 Hg1 158.3(9) . . . . ?
N6 Tm3 Te3 Hg1 -98.43(18) . . . . ?
N5 Tm3 Te3 Hg1 176.50(17) . . . . ?
Te5 Tm3 Te3 Hg1 82.130(16) . . . . ?
Te1 Tm3 Te3 Hg1 -12.184(17) . . . . ?
N7 Tm3 Te3 Tm2 84.2(9) . . . . ?
N6 Tm3 Te3 Tm2 -172.57(18) . . . . ?
N5 Tm3 Te3 Tm2 102.36(17) . . . . ?
Te5 Tm3 Te3 Tm2 7.991(18) . . . . ?
Te1 Tm3 Te3 Tm2 -86.323(18) . . . . ?
Hg1 Tm3 Te3 Tm2 -74.139(15) . . . . ?
N3 Tm2 Te3 Hg1 -177.7(10) . . . . ?
N4 Tm2 Te3 Hg1 93.07(18) . . . . ?
Te2 Tm2 Te3 Hg1 6.980(17) . . . . ?
Te5 Tm2 Te3 Hg1 -83.246(17) . . . . ?
Te7 Tm2 Te3 Hg1 -178.572(19) . . . . ?
N3 Tm2 Te3 Tm3 -102.3(10) . . . . ?
N4 Tm2 Te3 Tm3 168.41(18) . . . . ?
Te2 Tm2 Te3 Tm3 82.323(19) . . . . ?
Te5 Tm2 Te3 Tm3 -7.902(18) . . . . ?
Te7 Tm2 Te3 Tm3 -103.23(2) . . . . ?
Hg1 Tm2 Te3 Tm3 75.344(16) . . . . ?
Te1 Hg1 Te4 C1 -62.4(2) . . . . ?
Te2 Hg1 Te4 C1 63.8(2) . . . . ?
Te3 Hg1 Te4 C1 179.2(2) . . . . ?
Tm2 Hg1 Te4 C1 124.0(2) . . . . ?
Tm1 Hg1 Te4 C1 8.3(2) . . . . ?
Tm3 Hg1 Te4 C1 -132.4(2) . . . . ?
N7 Tm3 Te5 Tm1 93.20(17) . . . . ?
N6 Tm3 Te5 Tm1 88.9(19) . . . . ?
N5 Tm3 Te5 Tm1 171.62(17) . . . . ?
Te3 Tm3 Te5 Tm1 -97.006(18) . . . . ?
Te1 Tm3 Te5 Tm1 2.600(18) . . . . ?
Hg1 Tm3 Te5 Tm1 -46.203(14) . . . . ?
N7 Tm3 Te5 Tm2 -177.77(17) . . . . ?
N6 Tm3 Te5 Tm2 177.9(19) . . . . ?
N5 Tm3 Te5 Tm2 -99.34(17) . . . . ?
Te3 Tm3 Te5 Tm2 -7.971(18) . . . . ?
Te1 Tm3 Te5 Tm2 91.635(18) . . . . ?
Hg1 Tm3 Te5 Tm2 42.832(14) . . . . ?
N1 Tm1 Te5 Tm3 -167.96(16) . . . . ?
N2 Tm1 Te5 Tm3 -88.90(15) . . . . ?
Te1 Tm1 Te5 Tm3 -2.622(18) . . . . ?
Te2 Tm1 Te5 Tm3 96.818(17) . . . . ?
Te6 Tm1 Te5 Tm3 -95.3(3) . . . . ?
Hg1 Tm1 Te5 Tm3 46.282(13) . . . . ?
N1 Tm1 Te5 Tm2 103.62(16) . . . . ?
N2 Tm1 Te5 Tm2 -177.32(15) . . . . ?
Te1 Tm1 Te5 Tm2 -91.041(18) . . . . ?
Te2 Tm1 Te5 Tm2 8.399(17) . . . . ?
Te6 Tm1 Te5 Tm2 176.2(3) . . . . ?
Hg1 Tm1 Te5 Tm2 -42.137(13) . . . . ?
N3 Tm2 Te5 Tm3 178.18(17) . . . . ?
N4 Tm2 Te5 Tm3 -47(2) . . . . ?
Te2 Tm2 Te5 Tm3 -94.282(17) . . . . ?
Te3 Tm2 Te5 Tm3 7.898(18) . . . . ?
Te7 Tm2 Te5 Tm3 93.239(19) . . . . ?
Hg1 Tm2 Te5 Tm3 -43.317(14) . . . . ?
N3 Tm2 Te5 Tm1 -95.96(17) . . . . ?
N4 Tm2 Te5 Tm1 39(2) . . . . ?
Te2 Tm2 Te5 Tm1 -8.423(17) . . . . ?
Te3 Tm2 Te5 Tm1 93.757(18) . . . . ?
Te7 Tm2 Te5 Tm1 179.098(18) . . . . ?
Hg1 Tm2 Te5 Tm1 42.542(13) . . . . ?
N1 Tm1 Te6 C7 -29.4(3) . . . . ?
N2 Tm1 Te6 C7 -108.5(3) . . . . ?
Te1 Tm1 Te6 C7 164.9(2) . . . . ?
Te2 Tm1 Te6 C7 65.7(2) . . . . ?
Te5 Tm1 Te6 C7 -102.1(4) . . . . ?
Hg1 Tm1 Te6 C7 116.5(2) . . . . ?
N3 Tm2 Te7 C13B 0.3(3) . . . . ?
N4 Tm2 Te7 C13B -92.8(3) . . . . ?
Te2 Tm2 Te7 C13B -35.7(3) . . . . ?
Te3 Tm2 Te7 C13B -179.9(3) . . . . ?
Te5 Tm2 Te7 C13B 90.1(3) . . . . ?
Hg1 Tm2 Te7 C13B 178.5(3) . . . . ?
N3 Tm2 Te7 C13A 8.6(5) . . . . ?
N4 Tm2 Te7 C13A -84.5(5) . . . . ?
Te2 Tm2 Te7 C13A -27.4(4) . . . . ?
Te3 Tm2 Te7 C13A -171.5(4) . . . . ?
Te5 Tm2 Te7 C13A 98.5(4) . . . . ?
Hg1 Tm2 Te7 C13A -173.2(4) . . . . ?
Hg1 Te4 C1 C2 171.5(7) . . . . ?
Hg1 Te4 C1 C6 -11.8(7) . . . . ?
C6 C1 C2 C3 0.2(14) . . . . ?
Te4 C1 C2 C3 177.0(7) . . . . ?
C1 C2 C3 C4 -0.5(15) . . . . ?
C2 C3 C4 C5 0.2(15) . . . . ?
C3 C4 C5 C6 0.4(14) . . . . ?
C4 C5 C6 C1 -0.6(13) . . . . ?
C2 C1 C6 C5 0.3(13) . . . . ?
Te4 C1 C6 C5 -176.4(6) . . . . ?
Tm1 Te6 C7 C8 155.5(6) . . . . ?
Tm1 Te6 C7 C12 -25.9(7) . . . . ?
C12 C7 C8 C9 -2.8(13) . . . . ?
Te6 C7 C8 C9 175.9(7) . . . . ?
C7 C8 C9 C10 4.3(15) . . . . ?
C8 C9 C10 C11 -1.6(15) . . . . ?
C9 C10 C11 C12 -2.4(15) . . . . ?
C10 C11 C12 C7 3.9(14) . . . . ?
C8 C7 C12 C11 -1.3(13) . . . . ?
Te6 C7 C12 C11 -179.9(7) . . . . ?
C13B Te7 C13A C14A -65(4) . . . . ?
Tm2 Te7 C13A C14A -146.8(7) . . . . ?
C13B Te7 C13A C18A 115(4) . . . . ?
Tm2 Te7 C13A C18A 33.4(9) . . . . ?
C18A C13A C14A C15A 0.0 . . . . ?
Te7 C13A C14A C15A -179.8(11) . . . . ?
C13A C14A C15A C16A 0.0 . . . . ?
C14A C15A C16A C17A 0.0 . . . . ?
C15A C16A C17A C18A 0.0 . . . . ?
C16A C17A C18A C13A 0.0 . . . . ?
C14A C13A C18A C17A 0.0 . . . . ?
Te7 C13A C18A C17A 179.8(11) . . . . ?
C13A Te7 C13B C14B 155(5) . . . . ?
Tm2 Te7 C13B C14B -103.0(8) . . . . ?
C13A Te7 C13B C18B -33(4) . . . . ?
Tm2 Te7 C13B C18B 69.0(9) . . . . ?
C18B C13B C14B C15B 0.0 . . . . ?
Te7 C13B C14B C15B 172.0(11) . . . . ?
C13B C14B C15B C16B 0.0 . . . . ?
C14B C15B C16B C17B 0.0 . . . . ?
C15B C16B C17B C18B 0.0 . . . . ?
C16B C17B C18B C13B 0.0 . . . . ?
C14B C13B C18B C17B 0.0 . . . . ?
Te7 C13B C18B C17B -172.0(11) . . . . ?
N2 Tm1 N1 C19 52.2(6) . . . . ?
Te1 Tm1 N1 C19 34.7(11) . . . . ?
Te2 Tm1 N1 C19 -130.0(6) . . . . ?
Te5 Tm1 N1 C19 140.0(6) . . . . ?
Te6 Tm1 N1 C19 -36.7(6) . . . . ?
Hg1 Tm1 N1 C19 -139.6(5) . . . . ?
N2 Tm1 N1 C23 -138.5(6) . . . . ?
Te1 Tm1 N1 C23 -156.0(5) . . . . ?
Te2 Tm1 N1 C23 39.3(6) . . . . ?
Te5 Tm1 N1 C23 -50.7(6) . . . . ?
Te6 Tm1 N1 C23 132.6(6) . . . . ?
Hg1 Tm1 N1 C23 29.7(8) . . . . ?
C23 N1 C19 C20 -0.3(12) . . . . ?
Tm1 N1 C19 C20 169.3(6) . . . . ?
N1 C19 C20 C21 -0.4(13) . . . . ?
C19 C20 C21 C22 0.4(13) . . . . ?
C20 C21 C22 C23 0.2(13) . . . . ?
C19 N1 C23 C22 0.9(12) . . . . ?
Tm1 N1 C23 C22 -169.1(7) . . . . ?
C21 C22 C23 N1 -0.9(13) . . . . ?
N1 Tm1 N2 C28 -126.4(6) . . . . ?
Te1 Tm1 N2 C28 49.1(6) . . . . ?
Te2 Tm1 N2 C28 -147.3(12) . . . . ?
Te5 Tm1 N2 C28 143.1(6) . . . . ?
Te6 Tm1 N2 C28 -37.3(6) . . . . ?
Hg1 Tm1 N2 C28 63.0(7) . . . . ?
N1 Tm1 N2 C24 56.6(6) . . . . ?
Te1 Tm1 N2 C24 -127.9(6) . . . . ?
Te2 Tm1 N2 C24 35.8(19) . . . . ?
Te5 Tm1 N2 C24 -33.9(6) . . . . ?
Te6 Tm1 N2 C24 145.7(6) . . . . ?
Hg1 Tm1 N2 C24 -114.0(6) . . . . ?
C28 N2 C24 C25 0.0(13) . . . . ?
Tm1 N2 C24 C25 177.1(7) . . . . ?
N2 C24 C25 C26 -0.2(15) . . . . ?
C24 C25 C26 C27 -0.7(15) . . . . ?
C25 C26 C27 C28 1.8(14) . . . . ?
C24 N2 C28 C27 1.2(12) . . . . ?
Tm1 N2 C28 C27 -175.9(6) . . . . ?
C26 C27 C28 N2 -2.1(13) . . . . ?
N4 Tm2 N3 C33 -40.5(7) . . . . ?
Te2 Tm2 N3 C33 46.2(7) . . . . ?
Te3 Tm2 N3 C33 -129.3(9) . . . . ?
Te5 Tm2 N3 C33 136.3(7) . . . . ?
Te7 Tm2 N3 C33 -128.4(7) . . . . ?
Hg1 Tm2 N3 C33 53.5(8) . . . . ?
N4 Tm2 N3 C29 144.6(7) . . . . ?
Te2 Tm2 N3 C29 -128.7(7) . . . . ?
Te3 Tm2 N3 C29 55.8(14) . . . . ?
Te5 Tm2 N3 C29 -38.6(7) . . . . ?
Te7 Tm2 N3 C29 56.7(6) . . . . ?
Hg1 Tm2 N3 C29 -121.5(6) . . . . ?
C33 N3 C29 C30 -0.7(14) . . . . ?
Tm2 N3 C29 C30 174.4(7) . . . . ?
N3 C29 C30 C31 -0.5(14) . . . . ?
C29 C30 C31 C32 1.4(15) . . . . ?
C30 C31 C32 C33 -1.0(15) . . . . ?
C29 N3 C33 C32 1.1(14) . . . . ?
Tm2 N3 C33 C32 -174.0(7) . . . . ?
C31 C32 C33 N3 -0.3(15) . . . . ?
N3 Tm2 N4 C38 -59.0(8) . . . . ?
Te2 Tm2 N4 C38 -146.3(7) . . . . ?
Te3 Tm2 N4 C38 111.3(7) . . . . ?
Te5 Tm2 N4 C38 165.9(18) . . . . ?
Te7 Tm2 N4 C38 25.9(7) . . . . ?
Hg1 Tm2 N4 C38 162.6(7) . . . . ?
N3 Tm2 N4 C34 134.1(7) . . . . ?
Te2 Tm2 N4 C34 46.7(7) . . . . ?
Te3 Tm2 N4 C34 -55.7(7) . . . . ?
Te5 Tm2 N4 C34 -1(3) . . . . ?
Te7 Tm2 N4 C34 -141.1(7) . . . . ?
Hg1 Tm2 N4 C34 -4.4(7) . . . . ?
C38 N4 C34 C35 -2.0(14) . . . . ?
Tm2 N4 C34 C35 166.1(7) . . . . ?
N4 C34 C35 C36 1.7(15) . . . . ?
C34 C35 C36 C37 -0.6(15) . . . . ?
C35 C36 C37 C38 -0.1(16) . . . . ?
C34 N4 C38 C37 1.3(14) . . . . ?
Tm2 N4 C38 C37 -166.2(7) . . . . ?
C36 C37 C38 N4 -0.3(16) . . . . ?
N7 Tm3 N5 C39 125.8(7) . . . . ?
N6 Tm3 N5 C39 -144.6(7) . . . . ?
Te3 Tm3 N5 C39 -50.8(6) . . . . ?
Te5 Tm3 N5 C39 40.8(6) . . . . ?
Te1 Tm3 N5 C39 167.9(5) . . . . ?
Hg1 Tm3 N5 C39 -46.4(7) . . . . ?
N7 Tm3 N5 C43 -46.1(8) . . . . ?
N6 Tm3 N5 C43 43.5(8) . . . . ?
Te3 Tm3 N5 C43 137.3(8) . . . . ?
Te5 Tm3 N5 C43 -131.0(7) . . . . ?
Te1 Tm3 N5 C43 -4.0(13) . . . . ?
Hg1 Tm3 N5 C43 141.7(7) . . . . ?
C43 N5 C39 C40 -0.2(14) . . . . ?
Tm3 N5 C39 C40 -172.9(8) . . . . ?
N5 C39 C40 C41 1.2(16) . . . . ?
C39 C40 C41 C42 -2.2(17) . . . . ?
C40 C41 C42 C43 2.2(17) . . . . ?
C39 N5 C43 C42 0.2(14) . . . . ?
Tm3 N5 C43 C42 171.8(7) . . . . ?
C41 C42 C43 N5 -1.2(16) . . . . ?
N7 Tm3 N6 C44 123.7(6) . . . . ?
N5 Tm3 N6 C44 44.8(6) . . . . ?
Te3 Tm3 N6 C44 -46.1(6) . . . . ?
Te5 Tm3 N6 C44 128.0(17) . . . . ?
Te1 Tm3 N6 C44 -145.3(6) . . . . ?
Hg1 Tm3 N6 C44 -97.4(6) . . . . ?
N7 Tm3 N6 C48 -64.9(7) . . . . ?
N5 Tm3 N6 C48 -143.8(7) . . . . ?
Te3 Tm3 N6 C48 125.3(7) . . . . ?
Te5 Tm3 N6 C48 -61(2) . . . . ?
Te1 Tm3 N6 C48 26.1(7) . . . . ?
Hg1 Tm3 N6 C48 74.0(7) . . . . ?
C48 N6 C44 C45 -0.9(13) . . . . ?
Tm3 N6 C44 C45 171.4(7) . . . . ?
N6 C44 C45 C46 1.2(15) . . . . ?
C44 C45 C46 C47 -0.3(14) . . . . ?
C45 C46 C47 C48 -0.8(14) . . . . ?
C44 N6 C48 C47 -0.1(13) . . . . ?
Tm3 N6 C48 C47 -171.4(6) . . . . ?
C46 C47 C48 N6 1.0(14) . . . . ?
N6 Tm3 N7 C53 57.0(6) . . . . ?
N5 Tm3 N7 C53 142.2(7) . . . . ?
Te3 Tm3 N7 C53 160.8(6) . . . . ?
Te5 Tm3 N7 C53 -122.6(6) . . . . ?
Te1 Tm3 N7 C53 -28.6(6) . . . . ?
Hg1 Tm3 N7 C53 -45.0(7) . . . . ?
N6 Tm3 N7 C49 -126.1(7) . . . . ?
N5 Tm3 N7 C49 -40.9(7) . . . . ?
Te3 Tm3 N7 C49 -22.3(14) . . . . ?
Te5 Tm3 N7 C49 54.3(7) . . . . ?
Te1 Tm3 N7 C49 148.3(7) . . . . ?
Hg1 Tm3 N7 C49 131.9(6) . . . . ?
C53 N7 C49 C50 -0.3(13) . . . . ?
Tm3 N7 C49 C50 -177.3(7) . . . . ?
N7 C49 C50 C51 0.0(15) . . . . ?
C49 C50 C51 C52 -0.2(14) . . . . ?
C50 C51 C52 C53 0.6(14) . . . . ?
C49 N7 C53 C52 0.7(12) . . . . ?
Tm3 N7 C53 C52 177.8(6) . . . . ?
C51 C52 C53 N7 -0.9(14) . . . . ?
C58 N8 C54 C55 0(3) . . . . ?
N8 C54 C55 C56 -1(3) . . . . ?
C54 C55 C56 C57 -3(2) . . . . ?
C55 C56 C57 C58 8.6(13) . . . . ?
C56 C57 C58 N8 -11(3) . . . . ?
C54 N8 C58 C57 6(3) . . . . ?
C63A N9A C59A C60A 0.0 . . . . ?
N9A C59A C60A C61A 0.0 . . . . ?
C59A C60A C61A C62A 0.0 . . . . ?
C60A C61A C62A C63A 0.0 . . . . ?
C61A C62A C63A N9A 0.0 . . . . ?
C59A N9A C63A C62A 0.0 . . . . ?
C63B N9B C59B C60B 0.0 . . . . ?
N9B C59B C60B C61B 0.0 . . . . ?
C59B C60B C61B C62B 0.0 . . . . ?
C60B C61B C62B C63B 0.0 . . . . ?
C61B C62B C63B N9B 0.0 . . . . ?
C59B N9B C63B C62B 0.0 . . . . ?
